data_4108516
loop_
_publ_author_name
'Jai Young Lee'
'Hyun Jee Kim'
'Jong Hwa Jung'
'Wonbo Sim'
'Shim Sung Lee'

_publ_section_title
;
 Networking of Calixcrowns: From Heteronuclear Endo/Exocyclic Coordination
 Polymers to A Photoluminescence Switch
;
_journal_name_full 'Journal of the American Chemical Society'
_journal_page_first 13838
_journal_page_last 13839
_journal_paper_doi 10.1021/ja805337n
_journal_volume 130
_journal_year 2008
_chemical_formula_sum 'C48 H59 Cl4 Cu4 I6 K2 N O8 S2'
_chemical_formula_weight 2077.64
_chemical_name_systematic
; 
 ? 
;
_space_group_IT_number 4
_symmetry_cell_setting monoclinic
_symmetry_space_group_name_Hall 'P 2yb'
_symmetry_space_group_name_H-M 'P 1 21 1'
_atom_sites_solution_hydrogens geom
_atom_sites_solution_primary direct
_atom_sites_solution_secondary difmap
_audit_creation_method SHELXTL
_cell_angle_alpha 90.00
_cell_angle_beta 103.5040(10)
_cell_angle_gamma 90.00
_cell_formula_units_Z 2
_cell_length_a 10.8292(4)
_cell_length_b 19.6626(8)
_cell_length_c 15.1761(6)
_cell_measurement_reflns_used 5253
_cell_measurement_temperature 173(2)
_cell_measurement_theta_max 26.11
_cell_measurement_theta_min 2.34
_cell_volume 3142.1(2)
_computing_cell_refinement 'Bruker SAINT'
_computing_data_collection 'Bruker SMART'
_computing_data_reduction 'Bruker SAINT'
_computing_molecular_graphics 'Bruker SHELXTL'
_computing_publication_material 'Bruker SHELXTL'
_computing_structure_refinement 'Bruker SHELXTL'
_computing_structure_solution 'Bruker SHELXTL'
_diffrn_ambient_temperature 173(2)
_diffrn_measured_fraction_theta_full 0.995
_diffrn_measured_fraction_theta_max 0.995
_diffrn_measurement_device_type 'CCD area detector'
_diffrn_measurement_method 'phi and omega scans'
_diffrn_radiation_monochromator graphite
_diffrn_radiation_source 'fine-focus sealed tube'
_diffrn_radiation_type MoK\a
_diffrn_radiation_wavelength 0.71073
_diffrn_reflns_av_R_equivalents 0.0438
_diffrn_reflns_av_sigmaI/netI 0.1013
_diffrn_reflns_limit_h_max 13
_diffrn_reflns_limit_h_min -7
_diffrn_reflns_limit_k_max 25
_diffrn_reflns_limit_k_min -24
_diffrn_reflns_limit_l_max 18
_diffrn_reflns_limit_l_min -19
_diffrn_reflns_number 19480
_diffrn_reflns_theta_full 26.99
_diffrn_reflns_theta_max 26.99
_diffrn_reflns_theta_min 1.38
_exptl_absorpt_coefficient_mu 4.700
_exptl_absorpt_correction_type 'empirical (SADABS)'
_exptl_absorpt_process_details
;
Ratio of minimum to maximum apparent transmission:  0.718228
;
_exptl_crystal_colour colorless
_exptl_crystal_density_diffrn 2.196
_exptl_crystal_description plate
_exptl_crystal_F_000 1980
_exptl_crystal_size_max 0.40
_exptl_crystal_size_mid 0.25
_exptl_crystal_size_min 0.10
_refine_diff_density_max 1.615
_refine_diff_density_min -1.227
_refine_diff_density_rms 0.336
_refine_ls_abs_structure_details 'Flack H D (1983), Acta Cryst. A39, 876-881'
_refine_ls_abs_structure_Flack -0.01(2)
_refine_ls_extinction_method none
_refine_ls_goodness_of_fit_ref 1.050
_refine_ls_hydrogen_treatment constr
_refine_ls_matrix_type full
_refine_ls_number_parameters 671
_refine_ls_number_reflns 12831
_refine_ls_number_restraints 8
_refine_ls_restrained_S_all 1.051
_refine_ls_R_factor_all 0.0837
_refine_ls_R_factor_gt 0.0491
_refine_ls_shift/su_max 0.018
_refine_ls_shift/su_mean 0.001
_refine_ls_structure_factor_coef Fsqd
_refine_ls_weighting_details 'calc w=1/[\s^2^(Fo^2^)+(0.0457P)^2^+0.0000P] where P=(Fo^2^+2Fc^2^)/3'
_refine_ls_weighting_scheme calc
_refine_ls_wR_factor_gt 0.0973
_refine_ls_wR_factor_ref 0.1201
_reflns_number_gt 9607
_reflns_number_total 12831
_reflns_threshold_expression >2sigma(I)
_cod_data_source_file ja805337n_si_003.cif
_cod_data_source_block 2
_cod_database_code 4108516

loop_
_symmetry_equiv_pos_as_xyz
'x, y, z'
'-x, y+1/2, -z'

loop_
_atom_site_label
_atom_site_type_symbol
_atom_site_fract_x
_atom_site_fract_y
_atom_site_fract_z
_atom_site_U_iso_or_equiv
_atom_site_adp_type
_atom_site_occupancy
_atom_site_symmetry_multiplicity
_atom_site_calc_flag
_atom_site_refinement_flags
Cu1 Cu -0.46557(14) 1.02352(7) 0.03013(9) 0.0244(3) Uani 1 1 d .
Cu2 Cu -0.69648(14) 1.04171(8) -0.06734(10) 0.0283(4) Uani 1 1 d .
Cu3 Cu -0.51739(16) 1.10387(8) -0.12915(11) 0.0303(4) Uani 1 1 d .
Cu4 Cu -0.32619(16) 1.18446(8) -0.13120(11) 0.0302(4) Uani 1 1 d .
I1 I -0.65531(7) 1.03264(4) 0.11116(5) 0.02602(18) Uani 1 1 d .
I2 I -0.33362(8) 1.13787(4) 0.02857(5) 0.02749(19) Uani 1 1 d .
I3 I -0.50915(8) 0.96726(4) -0.13333(5) 0.02459(19) Uani 1 1 d .
I4 I -0.72974(8) 1.16572(4) -0.12438(6) 0.0301(2) Uani 1 1 d .
I5 I -0.46484(8) 1.14638(4) -0.28150(5) 0.0306(2) Uani 1 1 d .
I6 I -0.16107(9) 1.27388(4) -0.12616(5) 0.0313(2) Uani 1 1 d .
K1 K -0.1824(2) 0.91553(13) 0.32390(16) 0.0216(6) Uani 1 1 d .
K2 K -0.0143(3) 0.94528(12) 0.65739(16) 0.0227(6) Uani 1 1 d .
S1 S -0.3182(3) 0.94943(14) 0.11675(18) 0.0198(6) Uani 1 1 d .
S2 S 0.1416(3) 0.97197(17) 0.86163(19) 0.0264(7) Uani 1 1 d .
O1 O 0.0516(7) 0.9717(4) 0.3748(5) 0.0185(17) Uani 1 1 d .
O2 O -0.0303(8) 0.9225(5) 0.2001(5) 0.031(2) Uani 1 1 d .
O3 O -0.4139(8) 0.8527(4) 0.2456(5) 0.028(2) Uani 1 1 d .
O4 O -0.3353(8) 0.8764(4) 0.4284(5) 0.0200(18) Uani 1 1 d .
O5 O -0.1412(7) 1.0495(4) 0.5653(5) 0.0205(18) Uani 1 1 d .
O6 O -0.0936(9) 1.0482(4) 0.7555(5) 0.035(2) Uani 1 1 d .
O7 O 0.0736(9) 0.8301(4) 0.7762(5) 0.033(2) Uani 1 1 d .
O8 O 0.0565(8) 0.8287(4) 0.5927(5) 0.0206(18) Uani 1 1 d .
C1 C 0.1235(11) 0.9843(7) 0.3075(8) 0.032(3) Uani 1 1 d .
H1A H 0.1898 0.9490 0.3117 0.038 Uiso 1 1 calc R
H1B H 0.1661 1.0291 0.3188 0.038 Uiso 1 1 calc R
C2 C 0.0361(15) 0.9834(7) 0.2137(8) 0.039(4) Uani 1 1 d .
H2A H -0.0243 1.0218 0.2074 0.047 Uiso 1 1 calc R
H2B H 0.0866 0.9887 0.1675 0.047 Uiso 1 1 calc R
C3 C -0.0773(13) 0.9059(7) 0.1073(8) 0.029(3) Uani 1 1 d .
H3A H -0.1017 0.8573 0.1025 0.035 Uiso 1 1 calc R
H3B H -0.0083 0.9122 0.0752 0.035 Uiso 1 1 calc R
C4 C -0.1894(11) 0.9477(7) 0.0610(7) 0.024(3) Uani 1 1 d .
H4A H -0.2215 0.9297 -0.0011 0.029 Uiso 1 1 calc R
H4B H -0.1605 0.9949 0.0554 0.029 Uiso 1 1 calc R
C5 C -0.3785(13) 0.8627(6) 0.0951(8) 0.026(3) Uani 1 1 d .
H5A H -0.4180 0.8570 0.0297 0.031 Uiso 1 1 calc R
H5B H -0.3076 0.8299 0.1119 0.031 Uiso 1 1 calc R
C6 C -0.4745(12) 0.8488(7) 0.1492(7) 0.026(3) Uani 1 1 d .
H6A H -0.5439 0.8827 0.1340 0.031 Uiso 1 1 calc R
H6B H -0.5115 0.8030 0.1344 0.031 Uiso 1 1 calc R
C7 C -0.5038(13) 0.8537(7) 0.3003(8) 0.031(3) Uani 1 1 d .
H7A H -0.5743 0.8220 0.2753 0.037 Uiso 1 1 calc R
H7B H -0.5395 0.9000 0.3007 0.037 Uiso 1 1 calc R
C8 C -0.4415(13) 0.8334(7) 0.3925(9) 0.029(3) Uani 1 1 d .
H8A H -0.5030 0.8362 0.4315 0.035 Uiso 1 1 calc R
H8B H -0.4126 0.7857 0.3925 0.035 Uiso 1 1 calc R
C9 C -0.3050(11) 0.8803(6) 0.5236(7) 0.019(3) Uani 1 1 d .
C10 C -0.3425(11) 0.9397(6) 0.5622(8) 0.022(3) Uani 1 1 d .
C11 C -0.3226(12) 0.9420(6) 0.6564(8) 0.024(3) Uani 1 1 d .
H11 H -0.3602 0.9799 0.6854 0.029 Uiso 1 1 calc R
C12 C -0.2677(13) 0.8883(6) 0.7079(8) 0.027(3) Uani 1 1 d .
H12 H -0.2713 0.8864 0.7731 0.033 Uiso 1 1 calc R
C13 C -0.2229(12) 0.8312(7) 0.6693(8) 0.026(2) Uani 1 1 d .
H13 H -0.1964 0.7899 0.7075 0.031 Uiso 1 1 calc R
C14 C -0.2397(11) 0.8265(6) 0.5757(7) 0.018(3) Uani 1 1 d .
C15 C -0.1904(11) 0.7641(6) 0.5356(8) 0.023(3) Uani 1 1 d .
H15A H -0.1426 0.7357 0.5860 0.028 Uiso 1 1 calc R
H15B H -0.2642 0.7371 0.5029 0.028 Uiso 1 1 calc R
C16 C -0.1055(12) 0.7783(6) 0.4712(8) 0.021(3) Uani 1 1 d .
C17 C 0.0147(12) 0.8100(5) 0.5005(7) 0.021(3) Uani 1 1 d .
C18 C 0.0934(12) 0.8256(6) 0.4440(9) 0.025(3) Uani 1 1 d .
C19 C 0.0563(13) 0.8028(6) 0.3533(8) 0.023(3) Uani 1 1 d .
H19 H 0.1180 0.8050 0.3137 0.027 Uiso 1 1 calc R
C20 C -0.0574(13) 0.7691(7) 0.3235(8) 0.029(3) Uani 1 1 d .
H20 H -0.0724 0.7429 0.2656 0.034 Uiso 1 1 calc R
C21 C -0.1353(13) 0.7570(6) 0.3836(8) 0.027(3) Uani 1 1 d .
H21 H -0.2076 0.7245 0.3645 0.033 Uiso 1 1 calc R
C22 C 0.2142(11) 0.8647(6) 0.4762(8) 0.028(3) Uani 1 1 d .
H22A H 0.2560 0.8690 0.4250 0.033 Uiso 1 1 calc R
H22B H 0.2713 0.8378 0.5240 0.033 Uiso 1 1 calc R
C23 C 0.2015(11) 0.9355(6) 0.5135(8) 0.023(3) Uani 1 1 d .
C24 C 0.2688(12) 0.9526(6) 0.5992(8) 0.026(2) Uani 1 1 d .
H24 H 0.3390 0.9220 0.6308 0.031 Uiso 1 1 calc R
C25 C 0.2559(12) 1.0171(6) 0.6369(8) 0.029(3) Uani 1 1 d .
H25 H 0.3195 1.0323 0.6923 0.035 Uiso 1 1 calc R
C26 C 0.1702(12) 1.0629(6) 0.5893(8) 0.028(3) Uani 1 1 d .
H26 H 0.1701 1.1106 0.6121 0.033 Uiso 1 1 calc R
C27 C 0.0991(12) 1.0472(6) 0.5016(7) 0.026(3) Uani 1 1 d .
C28 C 0.0057(12) 1.1002(6) 0.4481(8) 0.023(3) Uani 1 1 d .
H28A H 0.0078 1.1408 0.4870 0.027 Uiso 1 1 calc R
H28B H 0.0375 1.1143 0.3948 0.027 Uiso 1 1 calc R
C29 C -0.1298(12) 1.0789(5) 0.4153(7) 0.019(3) Uani 1 1 d .
C30 C -0.1994(12) 1.0514(5) 0.4731(8) 0.022(3) Uani 1 1 d .
C31 C -0.3263(10) 1.0291(6) 0.4414(7) 0.018(2) Uani 1 1 d .
C32 C -0.3828(11) 1.0370(6) 0.3505(8) 0.025(3) Uani 1 1 d .
H32 H -0.4762 1.0291 0.3289 0.030 Uiso 1 1 calc R
C33 C -0.3148(11) 1.0686(5) 0.2909(7) 0.017(2) Uani 1 1 d .
H33 H -0.3611 1.0827 0.2286 0.020 Uiso 1 1 calc R
C34 C -0.1890(13) 1.0878(6) 0.3237(8) 0.024(3) Uani 1 1 d .
H34 H -0.1442 1.1135 0.2836 0.028 Uiso 1 1 calc R
C35 C -0.1829(13) 1.1061(6) 0.6151(8) 0.031(3) Uani 1 1 d .
H35A H -0.2710 1.0978 0.6206 0.038 Uiso 1 1 calc R
H35B H -0.1819 1.1490 0.5812 0.038 Uiso 1 1 calc R
C36 C -0.0972(13) 1.1124(6) 0.7072(8) 0.027(3) Uani 1 1 d .
H36A H -0.0105 1.1246 0.7019 0.032 Uiso 1 1 calc R
H36B H -0.1284 1.1489 0.7414 0.032 Uiso 1 1 calc R
C37 C -0.0579(13) 1.0576(7) 0.8512(8) 0.032(3) Uani 1 1 d .
H37A H -0.1334 1.0695 0.8743 0.039 Uiso 1 1 calc R
H37B H 0.0045 1.0951 0.8664 0.039 Uiso 1 1 calc R
C38 C -0.0016(13) 0.9938(8) 0.8932(9) 0.039(3) Uani 1 1 d .
H38A H -0.0637 0.9565 0.8752 0.047 Uiso 1 1 calc R
H38B H 0.0160 0.9984 0.9599 0.047 Uiso 1 1 calc R
C39 C 0.1792(14) 0.8883(7) 0.9147(9) 0.037(4) Uani 1 1 d .
H39A H 0.2678 0.8768 0.9135 0.044 Uiso 1 1 calc R
H39B H 0.1753 0.8919 0.9791 0.044 Uiso 1 1 calc R
C40 C 0.0945(17) 0.8306(7) 0.8720(9) 0.045(4) Uani 1 1 d .
H40A H 0.1338 0.7869 0.8963 0.054 Uiso 1 1 calc R
H40B H 0.0118 0.8345 0.8889 0.054 Uiso 1 1 calc R
C41 C 0.1704(13) 0.8014(7) 0.7435(9) 0.037(3) Uani 1 1 d .
H41A H 0.2094 0.7637 0.7838 0.045 Uiso 1 1 calc R
H41B H 0.2368 0.8359 0.7433 0.045 Uiso 1 1 calc R
C42 C 0.1208(13) 0.7746(7) 0.6488(8) 0.031(3) Uani 1 1 d .
H42A H 0.1921 0.7575 0.6243 0.038 Uiso 1 1 calc R
H42B H 0.0614 0.7365 0.6496 0.038 Uiso 1 1 calc R
C43 C -0.4031(12) 0.9972(6) 0.5026(8) 0.025(3) Uani 1 1 d .
H43A H -0.4244 1.0334 0.5419 0.030 Uiso 1 1 calc R
H43B H -0.4840 0.9806 0.4639 0.030 Uiso 1 1 calc R
C44 C 0.1187(11) 0.9850(6) 0.4648(7) 0.020(3) Uani 1 1 d .
C45 C -0.0425(14) 0.6556(10) 0.9333(9) 0.052(4) Uani 1 1 d .
H45A H -0.0103 0.6096 0.9496 0.062 Uiso 1 1 calc R
H45B H -0.1207 0.6627 0.9539 0.062 Uiso 1 1 calc R
H45C H 0.0214 0.6890 0.9622 0.062 Uiso 1 1 calc R
C46 C -0.0686(14) 0.6637(7) 0.8359(9) 0.037(3) Uani 1 1 d .
N1 N -0.0852(14) 0.6675(6) 0.7607(9) 0.053(4) Uani 1 1 d .
C47 C 0.6039(18) 0.7389(11) 0.8996(14) 0.098(8) Uani 1 1 d D
H47A H 0.6231 0.6898 0.8975 0.118 Uiso 1 1 calc R
H47B H 0.5644 0.7471 0.9513 0.118 Uiso 1 1 calc R
Cl1 Cl 0.7501(10) 0.7891(4) 0.9130(5) 0.151(4) Uani 1 1 d D
Cl2 Cl 0.5026(15) 0.7639(11) 0.8000(15) 0.354(11) Uani 1 1 d D
C48 C 0.5841(14) 0.6750(7) 0.6408(9) 0.072(6) Uani 1 1 d D
H48A H 0.5625 0.6497 0.6916 0.087 Uiso 1 1 calc R
H48B H 0.6538 0.7070 0.6666 0.087 Uiso 1 1 calc R
Cl3 Cl 0.6354(5) 0.6182(2) 0.5696(4) 0.0769(15) Uani 1 1 d D
Cl4 Cl 0.4527(7) 0.7205(4) 0.5841(7) 0.167(4) Uani 1 1 d D

loop_
_atom_site_aniso_label
_atom_site_aniso_U_11
_atom_site_aniso_U_22
_atom_site_aniso_U_33
_atom_site_aniso_U_23
_atom_site_aniso_U_13
_atom_site_aniso_U_12
Cu1 0.0214(8) 0.0257(8) 0.0247(7) 0.0025(6) 0.0029(6) 0.0032(7)
Cu2 0.0234(8) 0.0267(8) 0.0306(8) 0.0061(7) -0.0020(7) -0.0044(7)
Cu3 0.0294(10) 0.0305(9) 0.0318(9) 0.0054(7) 0.0086(8) 0.0000(7)
Cu4 0.0267(9) 0.0269(8) 0.0371(9) 0.0001(7) 0.0074(7) -0.0039(7)
I1 0.0210(4) 0.0333(4) 0.0247(4) 0.0032(4) 0.0072(3) 0.0038(4)
I2 0.0280(5) 0.0273(4) 0.0257(4) 0.0027(3) 0.0033(4) -0.0077(4)
I3 0.0276(5) 0.0243(4) 0.0208(4) 0.0002(3) 0.0036(4) 0.0049(4)
I4 0.0260(5) 0.0231(4) 0.0407(5) 0.0082(4) 0.0070(4) 0.0049(4)
I5 0.0342(5) 0.0325(5) 0.0259(4) -0.0002(4) 0.0087(4) -0.0044(4)
I6 0.0361(5) 0.0321(5) 0.0272(4) -0.0031(4) 0.0104(4) -0.0134(4)
K1 0.0215(14) 0.0220(13) 0.0203(13) 0.0013(10) 0.0029(11) -0.0009(11)
K2 0.0289(16) 0.0179(13) 0.0201(13) 0.0008(10) 0.0032(12) 0.0032(11)
S1 0.0216(16) 0.0204(15) 0.0160(14) 0.0018(11) 0.0013(12) 0.0035(12)
S2 0.0270(18) 0.0309(17) 0.0210(15) 0.0011(13) 0.0047(13) -0.0093(15)
O1 0.019(4) 0.019(4) 0.021(4) 0.000(3) 0.010(3) -0.002(4)
O2 0.022(5) 0.051(6) 0.023(5) 0.006(4) 0.008(4) 0.001(4)
O3 0.024(5) 0.036(5) 0.019(4) 0.002(4) -0.004(4) -0.007(4)
O4 0.022(5) 0.016(4) 0.020(4) 0.000(3) 0.002(4) -0.007(3)
O5 0.027(5) 0.022(4) 0.011(4) -0.003(3) 0.002(3) -0.001(4)
O6 0.060(7) 0.031(5) 0.014(4) 0.002(4) 0.006(4) 0.010(5)
O7 0.052(6) 0.025(5) 0.020(5) 0.001(4) 0.000(5) 0.012(4)
O8 0.031(5) 0.014(4) 0.015(4) -0.002(3) 0.001(4) 0.006(4)
C1 0.012(7) 0.055(9) 0.026(7) 0.004(6) 0.001(6) -0.001(6)
C2 0.065(11) 0.037(8) 0.017(6) -0.003(6) 0.011(7) -0.007(7)
C3 0.029(8) 0.033(7) 0.024(7) 0.005(5) 0.005(6) 0.010(6)
C4 0.017(6) 0.048(8) 0.011(5) 0.006(5) 0.010(5) 0.008(6)
C5 0.045(8) 0.012(6) 0.023(6) -0.003(5) 0.014(6) -0.005(6)
C6 0.024(7) 0.038(7) 0.013(6) -0.005(5) 0.001(5) -0.018(6)
C7 0.032(8) 0.044(8) 0.018(6) -0.012(6) 0.008(6) -0.015(7)
C8 0.027(7) 0.032(7) 0.029(7) 0.013(5) 0.010(6) -0.004(6)
C9 0.023(7) 0.017(6) 0.017(6) 0.008(4) 0.004(5) 0.001(5)
C10 0.008(6) 0.015(6) 0.038(7) -0.004(5) -0.003(5) -0.004(5)
C11 0.026(7) 0.031(7) 0.021(6) -0.002(5) 0.013(6) 0.001(6)
C12 0.045(9) 0.027(7) 0.012(6) 0.007(5) 0.012(6) -0.002(6)
C13 0.018(5) 0.031(5) 0.025(5) 0.003(4) -0.004(4) -0.009(4)
C14 0.017(6) 0.017(6) 0.020(6) 0.007(5) 0.003(5) -0.001(5)
C15 0.020(7) 0.024(7) 0.025(6) -0.002(5) 0.005(5) -0.011(5)
C16 0.027(7) 0.014(6) 0.025(6) -0.003(5) 0.012(6) 0.006(5)
C17 0.031(7) 0.011(5) 0.019(6) 0.003(5) 0.003(5) 0.007(5)
C18 0.026(7) 0.012(6) 0.042(8) 0.010(5) 0.016(6) 0.013(5)
C19 0.036(8) 0.015(6) 0.022(6) -0.002(5) 0.016(6) 0.012(5)
C20 0.039(8) 0.030(7) 0.017(6) -0.003(5) 0.008(6) 0.008(6)
C21 0.039(8) 0.010(6) 0.031(7) -0.001(5) 0.007(6) -0.003(5)
C22 0.011(6) 0.037(7) 0.031(7) -0.010(6) -0.004(6) 0.006(6)
C23 0.013(6) 0.024(6) 0.030(7) -0.003(5) 0.001(5) 0.001(5)
C24 0.018(5) 0.031(5) 0.025(5) 0.003(4) -0.004(4) -0.009(4)
C25 0.024(7) 0.030(7) 0.029(7) -0.003(5) -0.003(6) -0.017(6)
C26 0.030(8) 0.017(6) 0.032(7) 0.000(5) 0.000(6) -0.008(5)
C27 0.032(7) 0.025(7) 0.019(6) -0.003(5) 0.001(6) -0.011(6)
C28 0.026(7) 0.017(6) 0.022(6) -0.010(5) -0.001(6) -0.001(5)
C29 0.030(7) 0.015(6) 0.015(6) -0.002(4) 0.011(5) -0.001(5)
C30 0.031(7) 0.014(6) 0.022(6) -0.002(4) 0.008(5) 0.007(5)
C31 0.012(5) 0.012(5) 0.029(6) 0.002(5) 0.004(5) 0.009(5)
C32 0.023(6) 0.018(6) 0.035(7) -0.008(6) 0.011(5) 0.001(6)
C33 0.022(7) 0.014(6) 0.016(6) 0.003(4) 0.007(5) 0.006(5)
C34 0.036(8) 0.011(6) 0.023(6) 0.002(5) 0.005(6) 0.003(5)
C35 0.034(8) 0.022(7) 0.032(7) -0.009(5) -0.004(6) 0.022(6)
C36 0.034(8) 0.023(6) 0.021(6) -0.004(5) 0.002(6) -0.007(6)
C37 0.024(7) 0.047(8) 0.028(7) -0.007(6) 0.009(6) 0.012(6)
C38 0.034(9) 0.046(9) 0.036(8) 0.002(6) 0.005(7) -0.006(7)
C39 0.048(10) 0.032(8) 0.027(7) 0.003(6) 0.002(7) -0.013(7)
C40 0.084(13) 0.024(7) 0.027(7) 0.002(6) 0.011(8) -0.009(8)
C41 0.031(8) 0.041(8) 0.038(8) 0.014(6) 0.005(7) 0.000(7)
C42 0.032(8) 0.035(7) 0.021(6) -0.004(6) -0.005(6) 0.001(7)
C43 0.027(7) 0.026(6) 0.020(6) -0.004(5) 0.003(6) 0.008(6)
C44 0.016(6) 0.023(6) 0.022(6) 0.009(5) 0.009(5) -0.006(5)
C45 0.030(8) 0.086(13) 0.039(8) 0.002(9) 0.008(7) -0.018(9)
C46 0.043(9) 0.036(8) 0.034(8) 0.005(6) 0.014(7) 0.006(7)
N1 0.087(11) 0.031(7) 0.049(8) 0.001(6) 0.028(8) -0.008(7)
C47 0.098(19) 0.064(14) 0.13(2) 0.000(14) 0.022(17) -0.054(14)
Cl1 0.250(11) 0.132(7) 0.088(5) 0.011(4) 0.070(6) 0.073(7)
Cl2 0.183(14) 0.31(2) 0.55(3) 0.10(2) 0.035(18) -0.006(14)
C48 0.084(15) 0.060(12) 0.086(13) -0.010(10) 0.047(12) -0.030(11)
Cl3 0.067(3) 0.060(3) 0.102(4) -0.004(3) 0.018(3) -0.025(2)
Cl4 0.085(5) 0.122(6) 0.307(12) 0.110(7) 0.071(7) 0.047(5)

loop_
_atom_type_symbol
_atom_type_description
_atom_type_scat_dispersion_real
_atom_type_scat_dispersion_imag
_atom_type_scat_source
C C 0.0033 0.0016 'International Tables Vol C Tables 4.2.6.8 and 6.1.1.4'
H H 0.0000 0.0000 'International Tables Vol C Tables 4.2.6.8 and 6.1.1.4'
O O 0.0106 0.0060 'International Tables Vol C Tables 4.2.6.8 and 6.1.1.4'
S S 0.1246 0.1234 'International Tables Vol C Tables 4.2.6.8 and 6.1.1.4'
K K 0.2009 0.2494 'International Tables Vol C Tables 4.2.6.8 and 6.1.1.4'
Cu Cu 0.3201 1.2651 'International Tables Vol C Tables 4.2.6.8 and 6.1.1.4'
I I -0.4742 1.8119 'International Tables Vol C Tables 4.2.6.8 and 6.1.1.4'
N N 0.0061 0.0033 'International Tables Vol C Tables 4.2.6.8 and 6.1.1.4'
Cl Cl 0.1484 0.1585 'International Tables Vol C Tables 4.2.6.8 and 6.1.1.4'

loop_
_geom_angle_atom_site_label_1
_geom_angle_atom_site_label_2
_geom_angle_atom_site_label_3
_geom_angle
_geom_angle_site_symmetry_1
_geom_angle_site_symmetry_3
S1 Cu1 Cu2 147.55(10) . .
S1 Cu1 I1 106.60(9) . .
Cu2 Cu1 I1 60.53(5) . .
S1 Cu1 I3 102.45(9) . .
Cu2 Cu1 I3 65.85(5) . .
I1 Cu1 I3 118.44(6) . .
S1 Cu1 I2 103.56(9) . .
Cu2 Cu1 I2 108.85(6) . .
I1 Cu1 I2 115.12(6) . .
I3 Cu1 I2 108.76(6) . .
S1 Cu1 Cu3 143.53(10) . .
Cu2 Cu1 Cu3 57.88(5) . .
I1 Cu1 Cu3 109.85(6) . .
I3 Cu1 Cu3 58.57(5) . .
I2 Cu1 Cu3 61.44(5) . .
S2 Cu2 I4 112.10(10) 1_454 .
S2 Cu2 Cu1 135.30(11) 1_454 .
I4 Cu2 Cu1 111.01(7) . .
S2 Cu2 Cu3 130.93(10) 1_454 .
I4 Cu2 Cu3 60.08(5) . .
Cu1 Cu2 Cu3 65.17(6) . .
S2 Cu2 I1 111.67(9) 1_454 .
I4 Cu2 I1 112.54(6) . .
Cu1 Cu2 I1 60.11(5) . .
Cu3 Cu2 I1 115.61(7) . .
S2 Cu2 I3 93.22(10) 1_454 .
I4 Cu2 I3 114.81(6) . .
Cu1 Cu2 I3 57.75(5) . .
Cu3 Cu2 I3 58.27(5) . .
I1 Cu2 I3 111.07(6) . .
Cu4 Cu3 I4 114.98(7) . .
Cu4 Cu3 Cu2 159.03(8) . .
I4 Cu3 Cu2 58.85(5) . .
Cu4 Cu3 I5 57.63(5) . .
I4 Cu3 I5 104.32(6) . .
Cu2 Cu3 I5 141.51(8) . .
Cu4 Cu3 I3 125.08(8) . .
I4 Cu3 I3 119.94(7) . .
Cu2 Cu3 I3 65.01(5) . .
I5 Cu3 I3 106.28(6) . .
Cu4 Cu3 I2 57.38(5) . .
I4 Cu3 I2 108.52(6) . .
Cu2 Cu3 I2 103.88(6) . .
I5 Cu3 I2 114.53(6) . .
I3 Cu3 I2 103.69(6) . .
Cu4 Cu3 Cu1 110.41(7) . .
I4 Cu3 Cu1 103.64(6) . .
Cu2 Cu3 Cu1 56.95(5) . .
I5 Cu3 Cu1 152.01(8) . .
I3 Cu3 Cu1 57.44(5) . .
I2 Cu3 Cu1 56.39(4) . .
I6 Cu4 I5 120.36(7) . .
I6 Cu4 I2 113.33(7) . .
I5 Cu4 I2 126.31(7) . .
I6 Cu4 Cu3 172.16(8) . .
I5 Cu4 Cu3 61.76(5) . .
I2 Cu4 Cu3 65.16(5) . .
Cu1 I1 Cu2 59.36(5) . .
Cu4 I2 Cu1 115.90(5) . .
Cu4 I2 Cu3 57.47(5) . .
Cu1 I2 Cu3 62.17(5) . .
Cu1 I3 Cu3 63.99(5) . .
Cu1 I3 Cu2 56.40(5) . .
Cu3 I3 Cu2 56.72(5) . .
Cu2 I4 Cu3 61.07(5) . .
Cu4 I5 Cu3 60.61(5) . .
O4 K1 O1 128.3(2) . .
O4 K1 O2 165.5(3) . .
O1 K1 O2 60.6(2) . .
O4 K1 O3 60.3(2) . .
O1 K1 O3 171.0(2) . .
O2 K1 O3 110.4(3) . .
O4 K1 C20 93.6(3) . .
O1 K1 C20 89.9(3) . .
O2 K1 C20 73.9(3) . .
O3 K1 C20 86.5(3) . .
O4 K1 S1 115.92(19) . .
O1 K1 S1 112.24(18) . .
O2 K1 S1 62.35(19) . .
O3 K1 S1 61.09(18) . .
C20 K1 S1 106.5(2) . .
O4 K1 C21 68.6(3) . .
O1 K1 C21 103.7(3) . .
O2 K1 C21 99.0(3) . .
O3 K1 C21 76.2(3) . .
C20 K1 C21 25.1(3) . .
S1 K1 C21 118.5(2) . .
O4 K1 C32 67.6(3) . .
O1 K1 C32 105.5(3) . .
O2 K1 C32 123.8(3) . .
O3 K1 C32 79.8(3) . .
C20 K1 C32 160.6(3) . .
S1 K1 C32 78.9(2) . .
C21 K1 C32 136.1(3) . .
O4 K1 C33 92.6(3) . .
O1 K1 C33 90.9(3) . .
O2 K1 C33 99.0(3) . .
O3 K1 C33 91.4(3) . .
C20 K1 C33 171.3(3) . .
S1 K1 C33 65.3(2) . .
C21 K1 C33 160.8(3) . .
C32 K1 C33 25.0(3) . .
O4 K1 C19 107.3(3) . .
O1 K1 C19 65.8(3) . .
O2 K1 C19 64.0(3) . .
O3 K1 C19 110.5(3) . .
C20 K1 C19 24.2(3) . .
S1 K1 C19 115.4(2) . .
C21 K1 C19 42.6(3) . .
C32 K1 C19 165.0(3) . .
C33 K1 C19 155.6(3) . .
O4 K1 C34 105.9(3) . .
O1 K1 C34 67.1(3) . .
O2 K1 C34 88.1(3) . .
O3 K1 C34 115.1(3) . .
C20 K1 C34 156.0(4) . .
S1 K1 C34 77.7(2) . .
C21 K1 C34 163.8(3) . .
C32 K1 C34 42.7(3) . .
C33 K1 C34 23.9(3) . .
C19 K1 C34 132.5(3) . .
O4 K1 C31 57.3(2) . .
O1 K1 C31 95.4(2) . .
O2 K1 C31 136.8(3) . .
O3 K1 C31 92.2(3) . .
C20 K1 C31 146.2(3) . .
S1 K1 C31 102.28(19) . .
C21 K1 C31 122.5(3) . .
C32 K1 C31 23.5(3) . .
C33 K1 C31 42.3(3) . .
C19 K1 C31 141.8(3) . .
C34 K1 C31 48.8(3) . .
O5 K2 O8 128.4(2) . .
O5 K2 O6 62.2(2) . .
O8 K2 O6 167.5(3) . .
O5 K2 O7 166.8(3) . .
O8 K2 O7 58.7(2) . .
O6 K2 O7 109.5(2) . .
O5 K2 S2 118.05(18) . .
O8 K2 S2 111.3(2) . .
O6 K2 S2 61.30(19) . .
O7 K2 S2 60.44(18) . .
O5 K2 C12 91.6(3) . .
O8 K2 C12 97.0(3) . .
O6 K2 C12 74.8(3) . .
O7 K2 C12 75.8(3) . .
S2 K2 C12 96.5(2) . .
O5 K2 C13 106.3(3) . .
O8 K2 C13 71.9(3) . .
O6 K2 C13 99.8(3) . .
O7 K2 C13 63.6(3) . .
S2 K2 C13 106.1(2) . .
C12 K2 C13 25.2(3) . .
O5 K2 C25 89.0(3) . .
O8 K2 C25 89.8(3) . .
O6 K2 C25 97.5(3) . .
O7 K2 C25 102.7(3) . .
S2 K2 C25 75.2(2) . .
C12 K2 C25 170.8(3) . .
C13 K2 C25 160.9(3) . .
O5 K2 C11 67.7(3) . .
O8 K2 C11 110.7(3) . .
O6 K2 C11 65.2(3) . .
O7 K2 C11 99.8(3) . .
S2 K2 C11 107.9(2) . .
C12 K2 C11 23.9(3) . .
C13 K2 C11 43.3(3) . .
C25 K2 C11 155.3(3) . .
O5 K2 C26 65.4(3) . .
O8 K2 C26 103.5(3) . .
O6 K2 C26 86.8(3) . .
O7 K2 C26 126.3(3) . .
S2 K2 C26 88.2(2) . .
C12 K2 C26 155.6(3) . .
C13 K2 C26 165.7(3) . .
C25 K2 C26 23.6(3) . .
C11 K2 C26 132.5(3) . .
O5 K2 C24 102.6(3) . .
O8 K2 C24 65.6(3) . .
O6 K2 C24 121.5(3) . .
O7 K2 C24 90.6(3) . .
S2 K2 C24 86.6(2) . .
C12 K2 C24 162.1(3) . .
C13 K2 C24 137.3(3) . .
C25 K2 C24 24.3(3) . .
C11 K2 C24 165.0(3) . .
C26 K2 C24 41.7(3) . .
O5 K2 C14 95.6(3) . .
O8 K2 C14 61.3(3) . .
O6 K2 C14 114.4(3) . .
O7 K2 C14 78.2(3) . .
S2 K2 C14 129.5(2) . .
C12 K2 C14 42.9(3) . .
C13 K2 C14 24.1(3) . .
C25 K2 C14 146.1(3) . .
C11 K2 C14 49.6(3) . .
C26 K2 C14 141.8(3) . .
C24 K2 C14 123.5(3) . .
C4 S1 C5 100.5(6) . .
C4 S1 Cu1 104.6(4) . .
C5 S1 Cu1 108.2(4) . .
C4 S1 K1 103.3(4) . .
C5 S1 K1 92.6(4) . .
Cu1 S1 K1 141.15(13) . .
C38 S2 C39 102.5(7) . .
C38 S2 Cu2 110.4(5) . 1_656
C39 S2 Cu2 105.3(5) . 1_656
C38 S2 K2 90.3(5) . .
C39 S2 K2 106.9(4) . .
Cu2 S2 K2 136.55(13) 1_656 .
C44 O1 C1 114.2(8) . .
C44 O1 K1 126.0(6) . .
C1 O1 K1 119.5(6) . .
C2 O2 C3 113.6(9) . .
C2 O2 K1 108.1(7) . .
C3 O2 K1 121.9(7) . .
C7 O3 C6 112.2(9) . .
C7 O3 K1 114.4(6) . .
C6 O3 K1 126.7(6) . .
C9 O4 C8 113.5(9) . .
C9 O4 K1 124.6(7) . .
C8 O4 K1 120.1(7) . .
C30 O5 C35 111.9(8) . .
C30 O5 K2 127.0(6) . .
C35 O5 K2 119.5(6) . .
C37 O6 C36 111.7(9) . .
C37 O6 K2 126.8(7) . .
C36 O6 K2 109.8(6) . .
C41 O7 C40 114.7(11) . .
C41 O7 K2 105.1(7) . .
C40 O7 K2 125.5(7) . .
C17 O8 C42 113.0(8) . .
C17 O8 K2 122.3(6) . .
C42 O8 K2 123.9(6) . .
O1 C1 C2 109.9(10) . .
O2 C2 C1 109.8(11) . .
O2 C2 K1 49.6(6) . .
C1 C2 K1 84.2(7) . .
O2 C3 C4 113.8(10) . .
C3 C4 S1 115.0(8) . .
C6 C5 S1 109.7(8) . .
O3 C6 C5 109.6(10) . .
O3 C7 C8 109.3(11) . .
O4 C8 C7 110.8(10) . .
C10 C9 C14 123.0(10) . .
C10 C9 O4 116.9(9) . .
C14 C9 O4 120.1(10) . .
C11 C10 C9 117.5(10) . .
C11 C10 C43 122.3(10) . .
C9 C10 C43 120.2(10) . .
C11 C10 K2 71.2(7) . .
C9 C10 K2 80.5(7) . .
C43 C10 K2 118.8(7) . .
C12 C11 C10 120.2(11) . .
C12 C11 K2 73.2(8) . .
C10 C11 K2 85.4(7) . .
C11 C12 C13 121.8(10) . .
C11 C12 K2 82.9(8) . .
C13 C12 K2 77.5(7) . .
C14 C13 C12 120.2(11) . .
C14 C13 K2 85.1(7) . .
C12 C13 K2 77.4(7) . .
C13 C14 C9 116.9(11) . .
C13 C14 C15 119.1(10) . .
C9 C14 C15 124.0(10) . .
C13 C14 K2 70.8(7) . .
C9 C14 K2 85.0(7) . .
C15 C14 K2 114.3(7) . .
C16 C15 C14 115.6(9) . .
C21 C16 C17 115.6(11) . .
C21 C16 C15 122.2(11) . .
C17 C16 C15 122.0(10) . .
C21 C16 K1 69.1(7) . .
C17 C16 K1 85.7(7) . .
C15 C16 K1 117.8(7) . .
C18 C17 O8 117.2(11) . .
C18 C17 C16 124.0(11) . .
O8 C17 C16 118.8(10) . .
C17 C18 C19 117.3(12) . .
C17 C18 C22 122.1(12) . .
C19 C18 C22 120.6(11) . .
C20 C19 C18 120.1(11) . .
C20 C19 K1 70.9(7) . .
C18 C19 K1 87.5(7) . .
C19 C20 C21 119.8(11) . .
C19 C20 K1 84.9(7) . .
C21 C20 K1 80.3(7) . .
C16 C21 C20 122.9(12) . .
C16 C21 K1 87.9(7) . .
C20 C21 K1 74.6(7) . .
C18 C22 C23 116.4(10) . .
C24 C23 C44 117.3(11) . .
C24 C23 C22 120.1(11) . .
C44 C23 C22 122.5(10) . .
C23 C24 C25 121.4(11) . .
C23 C24 K2 85.6(7) . .
C25 C24 K2 75.6(7) . .
C26 C25 C24 119.7(11) . .
C26 C25 K2 80.0(7) . .
C24 C25 K2 80.1(7) . .
C25 C26 C27 120.5(12) . .
C25 C26 K2 76.4(7) . .
C27 C26 K2 84.7(7) . .
C44 C27 C26 118.4(11) . .
C44 C27 C28 121.9(10) . .
C26 C27 C28 119.7(10) . .
C44 C27 K2 83.1(7) . .
C26 C27 K2 72.0(7) . .
C28 C27 K2 116.6(8) . .
C29 C28 C27 117.2(10) . .
C30 C29 C34 118.9(11) . .
C30 C29 C28 122.2(11) . .
C34 C29 C28 118.8(11) . .
C30 C29 K1 80.3(6) . .
C34 C29 K1 74.1(6) . .
C28 C29 K1 116.5(7) . .
O5 C30 C29 117.3(11) . .
O5 C30 C31 120.5(10) . .
C29 C30 C31 122.1(11) . .
O5 C30 K1 122.9(6) . .
C29 C30 K1 76.9(6) . .
C31 C30 K1 74.9(6) . .
C32 C31 C30 118.3(11) . .
C32 C31 C43 118.6(10) . .
C30 C31 C43 123.1(10) . .
C32 C31 K1 72.8(6) . .
C30 C31 K1 81.7(6) . .
C43 C31 K1 115.2(7) . .
C31 C32 C33 120.3(11) . .
C31 C32 K1 83.7(7) . .
C33 C32 K1 77.8(6) . .
C34 C33 C32 119.7(10) . .
C34 C33 K1 80.7(6) . .
C32 C33 K1 77.2(6) . .
C33 C34 C29 120.4(11) . .
C33 C34 K1 75.4(6) . .
C29 C34 K1 82.5(6) . .
O5 C35 C36 110.2(9) . .
O6 C36 C35 109.7(10) . .
O6 C36 K2 47.4(5) . .
C35 C36 K2 81.7(6) . .
O6 C37 C38 108.5(10) . .
C37 C38 S2 112.8(10) . .
C40 C39 S2 115.9(10) . .
O7 C40 C39 112.4(11) . .
O7 C41 C42 110.8(11) . .
O7 C41 K2 52.7(6) . .
C42 C41 K2 83.3(7) . .
O8 C42 C41 108.7(10) . .
C10 C43 C31 117.1(10) . .
C27 C44 C23 122.5(11) . .
C27 C44 O1 117.5(10) . .
C23 C44 O1 120.0(10) . .
N1 C46 C45 176.8(17) . .
Cl2 C47 Cl1 107.4(11) . .
Cl4 C48 Cl3 111.7(9) . .

loop_
_geom_bond_atom_site_label_1
_geom_bond_atom_site_label_2
_geom_bond_distance
_geom_bond_site_symmetry_2
Cu1 S1 2.328(3) .
Cu1 Cu2 2.616(2) .
Cu1 I1 2.6356(17) .
Cu1 I3 2.6558(16) .
Cu1 I2 2.6670(17) .
Cu1 Cu3 2.832(2) .
Cu2 S2 2.288(3) 1_454
Cu2 I4 2.5844(17) .
Cu2 Cu3 2.643(2) .
Cu2 I1 2.6467(16) .
Cu2 I3 2.8653(18) .
Cu3 Cu4 2.613(2) .
Cu3 I4 2.6172(19) .
Cu3 I5 2.6425(17) .
Cu3 I3 2.6888(17) .
Cu3 I2 2.8129(18) .
Cu4 I6 2.4961(18) .
Cu4 I5 2.5335(18) .
Cu4 I2 2.6108(17) .
K1 O4 2.659(8) .
K1 O1 2.706(8) .
K1 O2 2.777(8) .
K1 O3 2.798(9) .
K1 C20 3.182(13) .
K1 S1 3.214(4) .
K1 C21 3.253(11) .
K1 C32 3.315(12) .
K1 C33 3.321(11) .
K1 C19 3.354(12) .
K1 C34 3.388(11) .
K1 C31 3.449(11) .
K2 O5 2.673(8) .
K2 O8 2.674(8) .
K2 O6 2.765(9) .
K2 O7 2.912(8) .
K2 S2 3.208(4) .
K2 C12 3.218(14) .
K2 C13 3.219(12) .
K2 C25 3.329(12) .
K2 C11 3.336(13) .
K2 C26 3.372(13) .
K2 C24 3.386(13) .
K2 C14 3.396(12) .
S1 C4 1.793(11) .
S1 C5 1.829(11) .
S2 C38 1.780(15) .
S2 C39 1.834(14) .
S2 Cu2 2.288(3) 1_656
O1 C44 1.413(13) .
O1 C1 1.444(13) .
O2 C2 1.387(16) .
O2 C3 1.419(14) .
O3 C7 1.420(14) .
O3 C6 1.459(13) .
O4 C9 1.407(13) .
O4 C8 1.429(15) .
O5 C30 1.395(13) .
O5 C35 1.474(13) .
O6 C37 1.426(14) .
O6 C36 1.455(14) .
O7 C41 1.381(16) .
O7 C40 1.418(14) .
O8 C17 1.416(13) .
O8 C42 1.438(15) .
C1 C2 1.514(17) .
C3 C4 1.497(16) .
C5 C6 1.492(16) .
C7 C8 1.459(17) .
C9 C10 1.408(16) .
C9 C14 1.408(15) .
C10 C11 1.396(16) .
C10 C43 1.501(16) .
C11 C12 1.365(17) .
C12 C13 1.403(18) .
C13 C14 1.393(16) .
C14 C15 1.521(16) .
C15 C16 1.516(16) .
C16 C21 1.359(16) .
C16 C17 1.418(17) .
C17 C18 1.376(16) .
C18 C19 1.413(17) .
C18 C22 1.498(17) .
C19 C20 1.378(18) .
C20 C21 1.400(17) .
C22 C23 1.521(17) .
C23 C24 1.375(16) .
C23 C44 1.410(16) .
C24 C25 1.412(17) .
C25 C26 1.371(17) .
C26 C27 1.407(16) .
C27 C44 1.381(16) .
C27 C28 1.545(16) .
C28 C29 1.494(17) .
C29 C30 1.392(16) .
C29 C34 1.399(16) .
C30 C31 1.415(16) .
C31 C32 1.381(15) .
C31 C43 1.519(16) .
C32 C33 1.436(15) .
C33 C34 1.389(17) .
C35 C36 1.492(16) .
C37 C38 1.473(18) .
C39 C40 1.508(19) .
C41 C42 1.507(17) .
C45 C46 1.447(18) .
C46 N1 1.116(16) .
C47 Cl2 1.719(13) .
C47 Cl1 1.837(14) .
C48 Cl4 1.731(12) .
C48 Cl3 1.732(11) .
